data_1513352
loop_
_publ_author_name
'Liu, Ye'
'Wang, Meng'
'Ren, Wei-Min'
'He, Ke-Ke'
'Xu, Yue-Chao'
'Liu, Jie'
'Lu, Xiao-Bing'

_publ_section_title
;
 Stereospecific CO2Copolymers from 3,5-Dioxaepoxides: Crystallization and
 Functionallization
;
_journal_issue 4
_journal_name_full Macromolecules
_journal_page_first 1269
_journal_paper_doi 10.1021/ma500112c
_journal_volume 47
_journal_year 2014
_chemical_formula_sum 'C10 H18 O4'
_chemical_formula_weight 202.24
_chemical_name_systematic
; 
 ? 
;
_space_group_IT_number 14
_symmetry_cell_setting monoclinic
_symmetry_space_group_name_Hall '-P 2ybc'
_symmetry_space_group_name_H-M 'P 1 21/c 1'
_atom_sites_solution_hydrogens geom
_atom_sites_solution_primary direct
_atom_sites_solution_secondary difmap
_audit_creation_method SHELXL-97
_cell_angle_alpha 90.00
_cell_angle_beta 98.862(7)
_cell_angle_gamma 90.00
_cell_formula_units_Z 4
_cell_length_a 17.8563(18)
_cell_length_b 6.4916(8)
_cell_length_c 8.8522(12)
_cell_measurement_temperature 296(2)
_cell_volume 1013.9(2)
_computing_structure_refinement 'SHELXL-97 (Sheldrick, 1997)'
_computing_structure_solution 'SHELXS-97 (Sheldrick, 1990)'
_diffrn_ambient_temperature 296(2)
_diffrn_measured_fraction_theta_full 0.970
_diffrn_measured_fraction_theta_max 0.970
_diffrn_radiation_monochromator graphite
_diffrn_radiation_source 'fine-focus sealed tube'
_diffrn_radiation_type MoK\a
_diffrn_radiation_wavelength 0.71073
_diffrn_reflns_av_R_equivalents 0.0253
_diffrn_reflns_av_sigmaI/netI 0.0350
_diffrn_reflns_limit_h_max 21
_diffrn_reflns_limit_h_min -17
_diffrn_reflns_limit_k_max 7
_diffrn_reflns_limit_k_min -5
_diffrn_reflns_limit_l_max 10
_diffrn_reflns_limit_l_min -10
_diffrn_reflns_number 4076
_diffrn_reflns_theta_full 25.00
_diffrn_reflns_theta_max 25.00
_diffrn_reflns_theta_min 2.31
_exptl_absorpt_coefficient_mu 0.101
_exptl_crystal_density_diffrn 1.325
_exptl_crystal_density_method 'not measured'
_exptl_crystal_F_000 440
_refine_diff_density_max 0.258
_refine_diff_density_min -0.295
_refine_diff_density_rms 0.066
_refine_ls_extinction_method none
_refine_ls_goodness_of_fit_ref 1.182
_refine_ls_hydrogen_treatment mixed
_refine_ls_matrix_type full
_refine_ls_number_parameters 127
_refine_ls_number_reflns 1733
_refine_ls_number_restraints 0
_refine_ls_restrained_S_all 1.182
_refine_ls_R_factor_all 0.0683
_refine_ls_R_factor_gt 0.0582
_refine_ls_shift/su_max 0.000
_refine_ls_shift/su_mean 0.000
_refine_ls_structure_factor_coef Fsqd
_refine_ls_weighting_details 'calc w=1/[\s^2^(Fo^2^)+(0.0529P)^2^+1.7129P] where P=(Fo^2^+2Fc^2^)/3'
_refine_ls_weighting_scheme calc
_refine_ls_wR_factor_gt 0.1550
_refine_ls_wR_factor_ref 0.1596
_reflns_number_gt 1451
_reflns_number_total 1733
_reflns_threshold_expression >2sigma(I)
_cod_data_source_file ma500112c_si_002.cif
_cod_data_source_block 1
_cod_depositor_comments
;
The following automatic conversions were performed:

'_symmetry_cell_setting' value 'Monoclinic' changed to 'monoclinic'
according to
/usr/data/users/saulius/automatic-downloads/current/ACS/lib/dictionaries/cif_core.dic
dictionary named 'cif_core.dic' version 2.4.2 from 2011-04-26.

Automatic conversion script
Id: cif_fix_values 2281 2013-09-26 08:29:07Z andrius 
;
_cod_original_sg_symbol_H-M 'P2(1)/c  '
_cod_database_code 1513352

loop_
_symmetry_equiv_pos_as_xyz
'x, y, z'
'-x, y+1/2, -z+1/2'
'-x, -y, -z'
'x, -y-1/2, z-1/2'

loop_
_atom_site_label
_atom_site_type_symbol
_atom_site_fract_x
_atom_site_fract_y
_atom_site_fract_z
_atom_site_U_iso_or_equiv
_atom_site_adp_type
_atom_site_occupancy
_atom_site_symmetry_multiplicity
_atom_site_calc_flag
_atom_site_refinement_flags
O4 O 0.27773(11) 0.4043(3) 0.6454(2) 0.0226(5) Uani 1 1 d .
O3 O 0.25519(10) 0.5876(3) 0.8617(2) 0.0200(5) Uani 1 1 d .
O1 O 0.44834(11) 0.7785(3) 0.9030(2) 0.0248(5) Uani 1 1 d .
H1A H 0.4777 0.7582 0.9823 0.037 Uiso 1 1 calc R
O2 O 0.47443(11) 0.3578(4) 0.8306(2) 0.0300(6) Uani 1 1 d .
H2A H 0.4987 0.3320 0.7615 0.045 Uiso 1 1 calc R
C5 C 0.17078(16) 0.6155(5) 0.6188(3) 0.0222(7) Uani 1 1 d .
H5A H 0.1528 0.5384 0.5265 0.027 Uiso 1 1 calc R
H5B H 0.2001 0.7315 0.5908 0.027 Uiso 1 1 calc R
C6 C 0.39057(15) 0.6225(5) 0.8856(3) 0.0190(7) Uani 1 1 d .
H6A H 0.3912 0.5538 0.9843 0.023 Uiso 1 1 calc R
C7 C 0.10948(17) 0.3847(5) 0.8568(4) 0.0272(7) Uani 1 1 d .
H7A H 0.0805 0.2692 0.8866 0.033 Uiso 1 1 calc R
H7B H 0.1276 0.4640 0.9480 0.033 Uiso 1 1 calc R
C8 C 0.22152(15) 0.4782(5) 0.7296(3) 0.0193(7) Uani 1 1 d .
C9 C 0.31442(15) 0.7294(5) 0.8432(3) 0.0197(7) Uani 1 1 d .
H9A H 0.3118 0.8484 0.9084 0.024 Uiso 1 1 calc R
H9B H 0.3086 0.7763 0.7380 0.024 Uiso 1 1 calc R
C10 C 0.40629(15) 0.4630(5) 0.7695(3) 0.0212(7) Uani 1 1 d .
H10A H 0.4139 0.5334 0.6752 0.025 Uiso 1 1 calc R
C11 C 0.10282(16) 0.6956(5) 0.6873(4) 0.0268(7) Uani 1 1 d .
H11A H 0.1204 0.7879 0.7715 0.032 Uiso 1 1 calc R
H11B H 0.0698 0.7732 0.6104 0.032 Uiso 1 1 calc R
C12 C 0.17701(16) 0.3040(5) 0.7886(4) 0.0236(7) Uani 1 1 d .
H12A H 0.2101 0.2272 0.8658 0.028 Uiso 1 1 calc R
H12B H 0.1592 0.2107 0.7051 0.028 Uiso 1 1 calc R
C13 C 0.34257(16) 0.3083(5) 0.7325(3) 0.0233(7) Uani 1 1 d .
H13A H 0.3593 0.1948 0.6747 0.028 Uiso 1 1 calc R
H13B H 0.3291 0.2533 0.8266 0.028 Uiso 1 1 calc R
C14 C 0.05826(16) 0.5192(5) 0.7448(4) 0.0284(8) Uani 1 1 d .
H14A H 0.0179 0.5749 0.7944 0.034 Uiso 1 1 calc R
H14B H 0.0353 0.4363 0.6587 0.034 Uiso 1 1 calc R

loop_
_atom_site_aniso_label
_atom_site_aniso_U_11
_atom_site_aniso_U_22
_atom_site_aniso_U_33
_atom_site_aniso_U_23
_atom_site_aniso_U_13
_atom_site_aniso_U_12
O4 0.0214(10) 0.0274(12) 0.0189(10) -0.0016(9) 0.0035(8) 0.0035(9)
O3 0.0185(10) 0.0238(12) 0.0184(10) -0.0017(9) 0.0053(8) -0.0042(8)
O1 0.0199(10) 0.0321(13) 0.0216(11) 0.0009(10) 0.0009(8) -0.0070(9)
O2 0.0230(11) 0.0473(16) 0.0202(11) 0.0010(10) 0.0049(8) 0.0140(10)
C5 0.0229(15) 0.0238(17) 0.0200(15) 0.0033(13) 0.0034(11) 0.0000(13)
C6 0.0186(14) 0.0215(17) 0.0179(14) 0.0024(12) 0.0061(11) -0.0016(12)
C7 0.0239(15) 0.0279(19) 0.0302(17) 0.0047(14) 0.0052(13) -0.0039(13)
C8 0.0205(14) 0.0208(17) 0.0161(14) -0.0032(12) 0.0015(11) -0.0015(12)
C9 0.0195(14) 0.0191(16) 0.0206(15) -0.0020(13) 0.0040(11) -0.0031(12)
C10 0.0171(14) 0.0292(18) 0.0173(14) 0.0054(13) 0.0027(11) 0.0056(12)
C11 0.0236(15) 0.0297(19) 0.0267(16) 0.0074(14) 0.0031(12) 0.0036(14)
C12 0.0212(14) 0.0211(17) 0.0276(16) 0.0016(13) 0.0003(12) -0.0020(13)
C13 0.0267(15) 0.0213(17) 0.0219(15) -0.0030(13) 0.0036(12) 0.0062(13)
C14 0.0203(15) 0.0322(19) 0.0327(17) 0.0058(15) 0.0043(12) -0.0003(14)

loop_
_atom_type_symbol
_atom_type_description
_atom_type_scat_dispersion_real
_atom_type_scat_dispersion_imag
_atom_type_scat_source
C C 0.0033 0.0016 'International Tables Vol C Tables 4.2.6.8 and 6.1.1.4'
H H 0.0000 0.0000 'International Tables Vol C Tables 4.2.6.8 and 6.1.1.4'
O O 0.0106 0.0060 'International Tables Vol C Tables 4.2.6.8 and 6.1.1.4'

loop_
_geom_angle_atom_site_label_1
_geom_angle_atom_site_label_2
_geom_angle_atom_site_label_3
_geom_angle
C8 O4 C13 116.2(2)
C8 O3 C9 117.0(2)
C8 C5 C11 112.0(2)
O1 C6 C10 110.4(2)
O1 C6 C9 107.8(2)
C10 C6 C9 113.3(2)
C14 C7 C12 111.9(3)
O3 C8 O4 110.9(2)
O3 C8 C5 111.9(2)
O4 C8 C5 105.0(2)
O3 C8 C12 105.5(2)
O4 C8 C12 112.2(2)
C5 C8 C12 111.5(2)
O3 C9 C6 109.1(2)
O2 C10 C13 109.4(3)
O2 C10 C6 107.8(2)
C13 C10 C6 112.8(2)
C14 C11 C5 111.3(3)
C8 C12 C7 111.6(3)
O4 C13 C10 110.2(2)
C7 C14 C11 110.9(2)

loop_
_geom_bond_atom_site_label_1
_geom_bond_atom_site_label_2
_geom_bond_distance
O4 C8 1.423(3)
O4 C13 1.431(3)
O3 C8 1.420(3)
O3 C9 1.431(3)
O1 C6 1.436(3)
O2 C10 1.427(3)
C5 C8 1.518(4)
C5 C11 1.529(4)
C6 C10 1.516(4)
C6 C9 1.521(4)
C7 C14 1.518(4)
C7 C12 1.523(4)
C8 C12 1.520(4)
C10 C13 1.515(4)
C11 C14 1.526(5)
